data_1557675
loop_
_publ_author_name
'Nelson, Ronald'
'Calvelo, Mart\'in'
'Garc\'ia-Fandi\~no, Rebeca'
'Lled\'os, Agust\'i'
'Ujaque, Gregori'
'Mascare\~nas, Jos\'e L.'
'L\'opez, Fernando'

_publ_section_title
;
 Skeletal diversity in Pt- and Au-catalyzed annulations of allenedienes:
 dissecting unconventional mechanistic pathways
;
_journal_issue 16
_journal_name_full 'Chemical Science'
_journal_page_first 4209
_journal_page_last 4220
_journal_paper_doi 10.1039/D0SC00650E
_journal_volume 11
_journal_year 2020
_chemical_formula_moiety 'C19 H24 N2 O6'
_chemical_formula_sum 'C19 H24 N2 O6'
_chemical_formula_weight 376.40
_chemical_name_common 'RN5 - 347 - 18MCD005'
_space_group_crystal_system monoclinic
_space_group_IT_number 14
_space_group_name_Hall '-P 2ybc'
_space_group_name_H-M_alt 'P 1 21/c 1'
_atom_sites_solution_hydrogens difmap
_atom_sites_solution_primary dual
_atom_sites_solution_secondary difmap
_audit_update_record
;
2019-11-06 deposited with the CCDC.	2020-03-27 downloaded from the CCDC.
;
_cell_angle_alpha 90
_cell_angle_beta 95.016(9)
_cell_angle_gamma 90
_cell_formula_units_Z 4
_cell_length_a 19.540(3)
_cell_length_b 8.3364(13)
_cell_length_c 11.3992(16)
_cell_measurement_reflns_used 1626
_cell_measurement_temperature 100.(2)
_cell_measurement_theta_max 23.3230
_cell_measurement_theta_min 2.6579
_cell_volume 1849.7(5)
_computing_cell_refinement 'SAINT V8.38A (Bruker AXS Inc., 2017)'
_computing_data_collection 'Bruker APEX3 software'
_computing_data_reduction 'SAINT V8.38A (Bruker AXS Inc., 2017)'
_computing_molecular_graphics 'shelXle (C.B. Huebschle, rev 833)'
_computing_structure_refinement 'SHELXL-2016/6 (Sheldrick, 2016)'
_computing_structure_solution 'SHELXT 2014/5 (Sheldrick, 2014)'
_diffrn_ambient_temperature 100.(2)
_diffrn_detector_area_resol_mean 8.3333
_diffrn_measured_fraction_theta_full 0.996
_diffrn_measured_fraction_theta_max 0.996
_diffrn_measurement_device '\k--geometry diffractometer'
_diffrn_measurement_device_type 'Bruker AXS X8 APEX-II'
_diffrn_measurement_method '\f or \w oscillation scans'
_diffrn_radiation_monochromator graphite
_diffrn_radiation_type MoK\a
_diffrn_radiation_wavelength 0.71073
_diffrn_reflns_av_R_equivalents 0.0924
_diffrn_reflns_av_unetI/netI 0.1058
_diffrn_reflns_limit_h_max 24
_diffrn_reflns_limit_h_min -24
_diffrn_reflns_limit_k_max 10
_diffrn_reflns_limit_k_min -10
_diffrn_reflns_limit_l_max 14
_diffrn_reflns_limit_l_min -14
_diffrn_reflns_number 14731
_diffrn_reflns_theta_full 26.37
_diffrn_reflns_theta_max 26.37
_diffrn_reflns_theta_min 2.09
_diffrn_source 'sealed x-ray tube'
_diffrn_source_type 'SIEMENS KFN MO 2K-90'
_exptl_absorpt_coefficient_mu 0.101
_exptl_absorpt_correction_T_max 1.00
_exptl_absorpt_correction_T_min 0.81
_exptl_absorpt_correction_type multi-scan
_exptl_absorpt_process_details
;
SADABS-2016/2 - Bruker AXS area detector scaling and absorption correction
;
_exptl_crystal_colour 'clear colourless'
_exptl_crystal_density_diffrn 1.352
_exptl_crystal_density_method 'not measured'
_exptl_crystal_description plate
_exptl_crystal_F_000 800
_exptl_crystal_size_max 0.350
_exptl_crystal_size_mid 0.260
_exptl_crystal_size_min 0.020
_refine_diff_density_max 0.319
_refine_diff_density_min -0.303
_refine_ls_extinction_method none
_refine_ls_goodness_of_fit_ref 0.938
_refine_ls_hydrogen_treatment constr
_refine_ls_matrix_type full
_refine_ls_number_parameters 246
_refine_ls_number_reflns 3771
_refine_ls_number_restraints 0
_refine_ls_restrained_S_all 0.938
_refine_ls_R_factor_all 0.1296
_refine_ls_R_factor_gt 0.0547
_refine_ls_shift/su_max 0.000
_refine_ls_shift/su_mean 0.000
_refine_ls_structure_factor_coef Fsqd
_refine_ls_weighting_details 'w=1/[\s^2^(Fo^2^)+(0.0705P)^2^] where P=(Fo^2^+2Fc^2^)/3'
_refine_ls_weighting_scheme calc
_refine_ls_wR_factor_gt 0.1190
_refine_ls_wR_factor_ref 0.1486
_reflns_number_gt 1982
_reflns_number_total 3771
_reflns_threshold_expression 'I > 2\s(I)'
_cod_data_source_file d0sc00650e2.cif
_cod_data_source_block 18MCD005B
_cod_depositor_comments
;
The following automatic conversions were performed:

data item '_exptl_absorpt_correction_type' value 'Multi-Scan' was
changed to 'multi-scan' in accordance with the
/home/data/users/saulius/crontab/automatic-downloads/rss-feeds/RSC/lib/dictionaries/cif_core.dic
dictionary named 'cif_core.dic' version 2.4.2 last updated on
2011-04-26.

Automatic conversion script
Id: cif_fix_values 7556 2019-12-06 15:28:31Z antanas 

 Adding full bibliography for 1557674--1557678.cif.

 Adding full bibliography for 1557674--1557678.cif.
;
_cod_database_code 1557675

loop_
_space_group_symop_operation_xyz
'x, y, z'
'-x, y+1/2, -z+1/2'
'-x, -y, -z'
'x, -y-1/2, z-1/2'

loop_
_atom_site_type_symbol
_atom_site_label
_atom_site_fract_x
_atom_site_fract_y
_atom_site_fract_z
_atom_site_U_iso_or_equiv
_atom_site_adp_type
_atom_site_calc_flag
_atom_site_refinement_flags_adp
_atom_site_refinement_flags_occupancy
_atom_site_refinement_flags_posn
_atom_site_occupancy
_atom_site_disorder_assembly
_atom_site_disorder_group
C C1 0.26827(14) 0.3658(4) 0.5050(2) 0.0230(7) Uani d . . . 1 . .
H H1 0.297538 0.333651 0.577503 0.028 Uiso calc U . R 1 . .
C C2 0.22666(14) 0.5122(4) 0.5299(2) 0.0222(7) Uani d . . . 1 . .
H H2A 0.199985 0.547314 0.45656 0.027 Uiso calc U . R 1 . .
H H2B 0.257956 0.600575 0.557134 0.027 Uiso calc U . R 1 . .
C C3 0.17760(14) 0.4766(4) 0.6238(2) 0.0244(7) Uani d . . . 1 . .
H H3 0.206716 0.435124 0.693807 0.029 Uiso calc U . R 1 . .
C C4 0.14072(15) 0.6274(4) 0.6664(2) 0.0279(7) Uani d . . . 1 . .
C C5 0.09035(17) 0.5748(4) 0.7552(3) 0.0443(10) Uani d . . . 1 . .
H H5A 0.116864 0.531443 0.826175 0.053 Uiso calc U . R 1 . .
H H5B 0.064843 0.670057 0.779574 0.053 Uiso calc U . R 1 . .
C C6 0.03899(19) 0.4486(5) 0.7071(3) 0.0530(11) Uani d . . . 1 . .
H H6A 0.010225 0.492753 0.638855 0.064 Uiso calc U . R 1 . .
H H6B 0.008427 0.418977 0.768473 0.064 Uiso calc U . R 1 . .
C C7 0.07744(17) 0.2985(4) 0.6688(3) 0.0436(9) Uani d . . . 1 . .
H H7A 0.101146 0.246655 0.739202 0.052 Uiso calc U . R 1 . .
H H7B 0.043838 0.220926 0.631619 0.052 Uiso calc U . R 1 . .
C C8 0.12971(15) 0.3398(4) 0.5827(3) 0.0322(8) Uani d . . . 1 . .
H H8 0.103372 0.375981 0.508214 0.039 Uiso calc U . R 1 . .
C C9 0.17115(16) 0.1919(4) 0.5520(3) 0.0351(8) Uani d . . . 1 . .
H H9A 0.196139 0.149758 0.624824 0.042 Uiso calc U . R 1 . .
H H9B 0.139076 0.107439 0.520139 0.042 Uiso calc U . R 1 . .
C C10 0.22262(15) 0.2274(4) 0.4623(3) 0.0323(8) Uani d . . . 1 . .
H H10A 0.251035 0.131156 0.451252 0.039 Uiso calc U . R 1 . .
H H10B 0.197802 0.254908 0.38544 0.039 Uiso calc U . R 1 . .
C C11 0.10216(17) 0.7175(4) 0.5630(3) 0.0439(9) Uani d . . . 1 . .
H H11A 0.135098 0.755306 0.509052 0.066 Uiso calc U . R 1 . .
H H11B 0.077808 0.809405 0.593063 0.066 Uiso calc U . R 1 . .
H H11C 0.06902 0.644995 0.52084 0.066 Uiso calc U . R 1 . .
C C12 0.19211(17) 0.7438(4) 0.7285(3) 0.0452(10) Uani d . . . 1 . .
H H12A 0.223408 0.783257 0.672329 0.068 Uiso calc U . R 1 . .
H H12B 0.21855 0.688531 0.793427 0.068 Uiso calc U . R 1 . .
H H12C 0.167393 0.834502 0.759622 0.068 Uiso calc U . R 1 . .
O O13 0.31185(9) 0.4093(2) 0.41163(16) 0.0243(5) Uani d . . . 1 . .
C C14 0.37904(14) 0.3825(3) 0.4284(2) 0.0196(6) Uani d . . . 1 . .
O O15 0.40836(9) 0.3176(2) 0.51281(16) 0.0230(5) Uani d . . . 1 . .
C C16 0.41523(14) 0.4446(3) 0.3274(2) 0.0174(6) Uani d . . . 1 . .
C C17 0.38041(14) 0.5046(3) 0.2253(2) 0.0199(6) Uani d . . . 1 . .
H H17 0.331619 0.505383 0.216217 0.024 Uiso calc U . R 1 . .
C C18 0.41768(14) 0.5632(3) 0.1372(2) 0.0190(6) Uani d . . . 1 . .
C C19 0.48857(14) 0.5650(3) 0.1459(2) 0.0185(6) Uani d . . . 1 . .
H H19 0.513415 0.607973 0.085153 0.022 Uiso calc U . R 1 . .
C C20 0.52145(13) 0.5013(3) 0.2471(2) 0.0170(6) Uani d . . . 1 . .
C C21 0.48658(14) 0.4419(3) 0.3382(2) 0.0194(7) Uani d . . . 1 . .
H H21 0.511038 0.399863 0.407123 0.023 Uiso calc U . R 1 . .
N N22 0.38063(12) 0.6290(3) 0.03016(19) 0.0200(5) Uani d . . . 1 . .
O O23 0.31818(10) 0.6138(2) 0.01734(16) 0.0269(5) Uani d . . . 1 . .
O O24 0.41528(9) 0.6977(2) -0.04122(16) 0.0241(5) Uani d . . . 1 . .
N N25 0.59726(11) 0.4966(3) 0.2593(2) 0.0203(5) Uani d . . . 1 . .
O O26 0.62528(9) 0.4009(2) 0.33027(16) 0.0226(5) Uani d . . . 1 . .
O O27 0.62860(9) 0.5882(2) 0.19845(16) 0.0237(5) Uani d . . . 1 . .

loop_
_atom_site_aniso_label
_atom_site_aniso_U_11
_atom_site_aniso_U_22
_atom_site_aniso_U_33
_atom_site_aniso_U_12
_atom_site_aniso_U_13
_atom_site_aniso_U_23
C1 0.0226(16) 0.0230(17) 0.0245(15) 0.0002(13) 0.0082(12) 0.0062(13)
C2 0.0248(16) 0.0184(16) 0.0237(15) -0.0009(13) 0.0032(12) 0.0024(13)
C3 0.0263(17) 0.0198(17) 0.0277(16) 0.0023(14) 0.0063(13) 0.0013(13)
C4 0.0326(18) 0.0222(18) 0.0298(17) 0.0014(15) 0.0084(14) 0.0001(14)
C5 0.045(2) 0.039(2) 0.052(2) 0.0012(18) 0.0241(18) -0.0066(18)
C6 0.046(2) 0.053(3) 0.064(3) -0.010(2) 0.0276(19) -0.009(2)
C7 0.040(2) 0.040(2) 0.053(2) -0.0066(18) 0.0131(17) -0.0048(18)
C8 0.0315(18) 0.0246(18) 0.0424(19) -0.0084(15) 0.0131(14) -0.0027(15)
C9 0.038(2) 0.0226(19) 0.046(2) -0.0071(15) 0.0142(15) -0.0040(16)
C10 0.0328(18) 0.0228(19) 0.043(2) -0.0009(15) 0.0138(14) -0.0054(15)
C11 0.047(2) 0.035(2) 0.050(2) 0.0160(18) 0.0046(17) -0.0077(18)
C12 0.046(2) 0.043(2) 0.047(2) -0.0020(18) 0.0097(17) -0.0228(19)
O13 0.0215(11) 0.0258(13) 0.0267(11) 0.0015(9) 0.0083(8) 0.0042(9)
C14 0.0203(16) 0.0104(15) 0.0283(17) 0.0002(12) 0.0035(13) -0.0043(13)
O15 0.0255(11) 0.0215(12) 0.0222(11) 0.0031(9) 0.0028(8) 0.0018(9)
C16 0.0215(16) 0.0075(15) 0.0235(15) 0.0006(12) 0.0043(12) -0.0022(12)
C17 0.0217(16) 0.0103(15) 0.0281(16) -0.0006(12) 0.0048(12) -0.0027(13)
C18 0.0221(16) 0.0108(15) 0.0241(15) 0.0024(12) 0.0013(12) -0.0012(12)
C19 0.0264(17) 0.0065(15) 0.0228(15) -0.0010(12) 0.0038(12) -0.0014(12)
C20 0.0166(15) 0.0082(14) 0.0265(15) 0.0007(12) 0.0038(12) -0.0028(13)
C21 0.0268(17) 0.0110(15) 0.0205(15) 0.0026(12) 0.0025(12) -0.0012(12)
N22 0.0252(14) 0.0117(13) 0.0231(13) 0.0015(11) 0.0022(11) -0.0049(11)
O23 0.0212(12) 0.0259(13) 0.0331(12) -0.0006(10) 0.0001(9) -0.0019(10)
O24 0.0293(12) 0.0208(12) 0.0225(11) 0.0024(9) 0.0043(9) 0.0024(9)
N25 0.0245(14) 0.0113(13) 0.0250(13) -0.0015(11) 0.0013(10) -0.0041(11)
O26 0.0238(11) 0.0162(11) 0.0270(11) 0.0024(9) -0.0014(8) 0.0049(9)
O27 0.0264(12) 0.0167(11) 0.0289(11) -0.0024(9) 0.0070(9) 0.0082(9)

loop_
_atom_type_symbol
_atom_type_description
_atom_type_scat_dispersion_real
_atom_type_scat_dispersion_imag
_atom_type_scat_source
C C 0.0033 0.0016 'International Tables Vol C Tables 4.2.6.8 and 6.1.1.4'
H H 0.0000 0.0000 'International Tables Vol C Tables 4.2.6.8 and 6.1.1.4'
N N 0.0061 0.0033 'International Tables Vol C Tables 4.2.6.8 and 6.1.1.4'
O O 0.0106 0.0060 'International Tables Vol C Tables 4.2.6.8 and 6.1.1.4'

loop_
_geom_angle_atom_site_label_1
_geom_angle_atom_site_label_2
_geom_angle_atom_site_label_3
_geom_angle_site_symmetry_1
_geom_angle_site_symmetry_3
_geom_angle
_geom_angle_publ_flag
O13 C1 C2 . . 107.1(2) ?
O13 C1 C10 . . 108.6(2) ?
C2 C1 C10 . . 111.4(2) ?
O13 C1 H1 . . 109.9 ?
C2 C1 H1 . . 109.9 ?
C10 C1 H1 . . 109.9 ?
C1 C2 C3 . . 110.9(2) ?
C1 C2 H2A . . 109.5 ?
C3 C2 H2A . . 109.5 ?
C1 C2 H2B . . 109.5 ?
C3 C2 H2B . . 109.5 ?
H2A C2 H2B . . 108.0 ?
C8 C3 C2 . . 109.6(2) ?
C8 C3 C4 . . 114.5(2) ?
C2 C3 C4 . . 113.6(2) ?
C8 C3 H3 . . 106.2 ?
C2 C3 H3 . . 106.2 ?
C4 C3 H3 . . 106.2 ?
C12 C4 C5 . . 108.0(3) ?
C12 C4 C11 . . 107.7(3) ?
C5 C4 C11 . . 110.2(3) ?
C12 C4 C3 . . 110.9(2) ?
C5 C4 C3 . . 108.5(3) ?
C11 C4 C3 . . 111.5(2) ?
C6 C5 C4 . . 113.6(3) ?
C6 C5 H5A . . 108.9 ?
C4 C5 H5A . . 108.9 ?
C6 C5 H5B . . 108.9 ?
C4 C5 H5B . . 108.9 ?
H5A C5 H5B . . 107.7 ?
C5 C6 C7 . . 109.9(3) ?
C5 C6 H6A . . 109.7 ?
C7 C6 H6A . . 109.7 ?
C5 C6 H6B . . 109.7 ?
C7 C6 H6B . . 109.7 ?
H6A C6 H6B . . 108.2 ?
C8 C7 C6 . . 111.8(3) ?
C8 C7 H7A . . 109.3 ?
C6 C7 H7A . . 109.3 ?
C8 C7 H7B . . 109.3 ?
C6 C7 H7B . . 109.3 ?
H7A C7 H7B . . 107.9 ?
C7 C8 C3 . . 113.6(3) ?
C7 C8 C9 . . 111.4(3) ?
C3 C8 C9 . . 110.5(2) ?
C7 C8 H8 . . 107.0 ?
C3 C8 H8 . . 107.0 ?
C9 C8 H8 . . 107.0 ?
C10 C9 C8 . . 112.9(3) ?
C10 C9 H9A . . 109.0 ?
C8 C9 H9A . . 109.0 ?
C10 C9 H9B . . 109.0 ?
C8 C9 H9B . . 109.0 ?
H9A C9 H9B . . 107.8 ?
C1 C10 C9 . . 109.7(2) ?
C1 C10 H10A . . 109.7 ?
C9 C10 H10A . . 109.7 ?
C1 C10 H10B . . 109.7 ?
C9 C10 H10B . . 109.7 ?
H10A C10 H10B . . 108.2 ?
C4 C11 H11A . . 109.5 ?
C4 C11 H11B . . 109.5 ?
H11A C11 H11B . . 109.5 ?
C4 C11 H11C . . 109.5 ?
H11A C11 H11C . . 109.5 ?
H11B C11 H11C . . 109.5 ?
C4 C12 H12A . . 109.5 ?
C4 C12 H12B . . 109.5 ?
H12A C12 H12B . . 109.5 ?
C4 C12 H12C . . 109.5 ?
H12A C12 H12C . . 109.5 ?
H12B C12 H12C . . 109.5 ?
C14 O13 C1 . . 118.9(2) ?
O15 C14 O13 . . 125.8(2) ?
O15 C14 C16 . . 123.2(2) ?
O13 C14 C16 . . 111.0(2) ?
C17 C16 C21 . . 119.6(2) ?
C17 C16 C14 . . 122.7(2) ?
C21 C16 C14 . . 117.7(2) ?
C18 C17 C16 . . 119.1(3) ?
C18 C17 H17 . . 120.5 ?
C16 C17 H17 . . 120.5 ?
C17 C18 C19 . . 122.8(3) ?
C17 C18 N22 . . 118.9(2) ?
C19 C18 N22 . . 118.3(2) ?
C20 C19 C18 . . 116.6(2) ?
C20 C19 H19 . . 121.7 ?
C18 C19 H19 . . 121.7 ?
C19 C20 C21 . . 122.9(3) ?
C19 C20 N25 . . 118.7(2) ?
C21 C20 N25 . . 118.4(2) ?
C20 C21 C16 . . 119.0(3) ?
C20 C21 H21 . . 120.5 ?
C16 C21 H21 . . 120.5 ?
O23 N22 O24 . . 124.4(2) ?
O23 N22 C18 . . 118.3(2) ?
O24 N22 C18 . . 117.3(2) ?
O26 N25 O27 . . 124.0(2) ?
O26 N25 C20 . . 117.7(2) ?
O27 N25 C20 . . 118.4(2) ?

loop_
_geom_bond_atom_site_label_1
_geom_bond_atom_site_label_2
_geom_bond_site_symmetry_2
_geom_bond_distance
_geom_bond_publ_flag
C1 O13 . 1.465(3) ?
C1 C2 . 1.507(4) ?
C1 C10 . 1.513(4) ?
C1 H1 . 1.0 ?
C2 C3 . 1.527(4) ?
C2 H2A . 0.99 ?
C2 H2B . 0.99 ?
C3 C8 . 1.523(4) ?
C3 C4 . 1.549(4) ?
C3 H3 . 1.0 ?
C4 C12 . 1.525(4) ?
C4 C5 . 1.536(4) ?
C4 C11 . 1.538(4) ?
C5 C6 . 1.523(5) ?
C5 H5A . 0.99 ?
C5 H5B . 0.99 ?
C6 C7 . 1.542(5) ?
C6 H6A . 0.99 ?
C6 H6B . 0.99 ?
C7 C8 . 1.517(4) ?
C7 H7A . 0.99 ?
C7 H7B . 0.99 ?
C8 C9 . 1.532(4) ?
C8 H8 . 1.0 ?
C9 C10 . 1.525(4) ?
C9 H9A . 0.99 ?
C9 H9B . 0.99 ?
C10 H10A . 0.99 ?
C10 H10B . 0.99 ?
C11 H11A . 0.98 ?
C11 H11B . 0.98 ?
C11 H11C . 0.98 ?
C12 H12A . 0.98 ?
C12 H12B . 0.98 ?
C12 H12C . 0.98 ?
O13 C14 . 1.329(3) ?
C14 O15 . 1.205(3) ?
C14 C16 . 1.495(4) ?
C16 C17 . 1.389(4) ?
C16 C21 . 1.389(4) ?
C17 C18 . 1.380(4) ?
C17 H17 . 0.95 ?
C18 C19 . 1.380(4) ?
C18 N22 . 1.470(3) ?
C19 C20 . 1.377(4) ?
C19 H19 . 0.95 ?
C20 C21 . 1.383(4) ?
C20 N25 . 1.476(3) ?
C21 H21 . 0.95 ?
N22 O23 . 1.223(3) ?
N22 O24 . 1.243(3) ?
N25 O26 . 1.230(3) ?
N25 O27 . 1.230(3) ?

loop_
_geom_torsion_atom_site_label_1
_geom_torsion_atom_site_label_2
_geom_torsion_atom_site_label_3
_geom_torsion_atom_site_label_4
_geom_torsion_site_symmetry_1
_geom_torsion_site_symmetry_2
_geom_torsion_site_symmetry_3
_geom_torsion_site_symmetry_4
_geom_torsion
_geom_torsion_publ_flag
O13 C1 C2 C3 . . . . 178.1(2) ?
C10 C1 C2 C3 . . . . 59.5(3) ?
C1 C2 C3 C8 . . . . -58.7(3) ?
C1 C2 C3 C4 . . . . 171.8(2) ?
C8 C3 C4 C12 . . . . 168.6(3) ?
C2 C3 C4 C12 . . . . -64.5(3) ?
C8 C3 C4 C5 . . . . 50.1(3) ?
C2 C3 C4 C5 . . . . 177.0(3) ?
C8 C3 C4 C11 . . . . -71.5(3) ?
C2 C3 C4 C11 . . . . 55.5(3) ?
C12 C4 C5 C6 . . . . -175.9(3) ?
C11 C4 C5 C6 . . . . 66.7(4) ?
C3 C4 C5 C6 . . . . -55.6(4) ?
C4 C5 C6 C7 . . . . 58.7(4) ?
C5 C6 C7 C8 . . . . -54.3(4) ?
C6 C7 C8 C3 . . . . 50.4(4) ?
C6 C7 C8 C9 . . . . 176.0(3) ?
C2 C3 C8 C7 . . . . -178.3(3) ?
C4 C3 C8 C7 . . . . -49.4(4) ?
C2 C3 C8 C9 . . . . 55.6(3) ?
C4 C3 C8 C9 . . . . -175.4(2) ?
C7 C8 C9 C10 . . . . 178.0(3) ?
C3 C8 C9 C10 . . . . -54.7(4) ?
O13 C1 C10 C9 . . . . -173.7(2) ?
C2 C1 C10 C9 . . . . -55.9(3) ?
C8 C9 C10 C1 . . . . 54.0(4) ?
C2 C1 O13 C14 . . . . 127.5(2) ?
C10 C1 O13 C14 . . . . -112.0(3) ?
C1 O13 C14 O15 . . . . 3.7(4) ?
C1 O13 C14 C16 . . . . -176.2(2) ?
O15 C14 C16 C17 . . . . 173.3(3) ?
O13 C14 C16 C17 . . . . -6.8(4) ?
O15 C14 C16 C21 . . . . -7.0(4) ?
O13 C14 C16 C21 . . . . 172.8(2) ?
C21 C16 C17 C18 . . . . -1.2(4) ?
C14 C16 C17 C18 . . . . 178.5(3) ?
C16 C17 C18 C19 . . . . 0.0(4) ?
C16 C17 C18 N22 . . . . -179.0(2) ?
C17 C18 C19 C20 . . . . 1.5(4) ?
N22 C18 C19 C20 . . . . -179.5(2) ?
C18 C19 C20 C21 . . . . -1.8(4) ?
C18 C19 C20 N25 . . . . 178.5(2) ?
C19 C20 C21 C16 . . . . 0.7(4) ?
N25 C20 C21 C16 . . . . -179.6(2) ?
C17 C16 C21 C20 . . . . 0.8(4) ?
C14 C16 C21 C20 . . . . -178.8(2) ?
C17 C18 N22 O23 . . . . -7.8(4) ?
C19 C18 N22 O23 . . . . 173.2(2) ?
C17 C18 N22 O24 . . . . 171.7(2) ?
C19 C18 N22 O24 . . . . -7.3(4) ?
C19 C20 N25 O26 . . . . -159.2(2) ?
C21 C20 N25 O26 . . . . 21.0(3) ?
C19 C20 N25 O27 . . . . 20.9(4) ?
C21 C20 N25 O27 . . . . -158.9(2) ?
